data_2239265
loop_
_publ_author_name
'Buvailo, Halyna I.'
'Rusanova, Julia A.'
'Makhankova, Valeriya G.'
'Kokozay, Vladimir N.'
'Zubatyuk, Roman I.'

_publ_section_title
;
 Chloridobis(1,10-phenanthroline-\k^2^<i>N</i>,<i>N</i>')copper(II)
 chlorido(1,10-phenanthroline-\k^2^<i>N</i>,<i>N</i>')(pyridine-2,6-dicarboxylato-\k^3^<i>O</i>^2^,<i>N</i>,<i>O</i>^6^)manganate(II)
 methanol monosolvate
;
_journal_coeditor_code BR2237
_journal_issue 4
_journal_name_full 'Acta Crystallographica Section E'
_journal_page_first m147
_journal_page_last m148
_journal_paper_doi 10.1107/S1600536814006369
_journal_volume 70
_journal_year 2014
_chemical_formula_iupac '[Cu Cl (C12 H8 N2)2] [Mn Cl (C7 H3 N O4) Cl (C12 H8 N2)], C H4 O'
_chemical_formula_moiety 'C24 H16 Cl Cu N4 +, C19 H11 Cl Mn N3 O4 -, C H4 O'
_chemical_formula_sum 'C44 H31 Cl2 Cu Mn N7 O5'
_chemical_formula_weight 927.14
_chemical_name_systematic
;Chloridobis(1,10-phenanthroline-\k^2^<i>N</i>,<i>N</i>')copper(II)
chlorido(1,10-phenanthroline-\k^2^<i>N</i>,<i>N</i>')(pyridine-2,6-dicarboxylato-\k^3^<i>O</i>^2^,<i>N</i>,<i>O</i>^6^)manganate(II)
methanol monosolvate
;
_space_group_crystal_system triclinic
_space_group_IT_number 2
_space_group_name_Hall '-P 1'
_space_group_name_H-M_alt 'P -1'
_symmetry_space_group_name_Hall '-P 1'
_symmetry_space_group_name_H-M 'P -1'
_atom_sites_solution_hydrogens geom
_audit_creation_method
;
Olex2 1.2
(compiled 2014.02.28 svn.r2899 for OlexSys, GUI svn.r4781)
;
_cell_angle_alpha 72.966(3)
_cell_angle_beta 74.709(3)
_cell_angle_gamma 89.262(3)
_cell_formula_units_Z 2
_cell_length_a 10.3680(4)
_cell_length_b 12.5332(4)
_cell_length_c 17.2709(6)
_cell_measurement_reflns_used 6590
_cell_measurement_temperature 293(2)
_cell_measurement_theta_max 27.1560
_cell_measurement_theta_min 2.4300
_cell_volume 2064.79(13)
_computing_cell_refinement
;
CrysAlis PRO (Oxford Diffraction, 2010)
;
_computing_data_collection
;
CrysAlis PRO (Oxford Diffraction, 2010)
;
_computing_data_reduction
;
CrysAlis PRO (Oxford Diffraction, 2010)
;
_computing_molecular_graphics 'SHELXTL (Sheldrick, 2008)'
_computing_publication_material 'publCIF (Westrip, 2010)'
_computing_structure_refinement 'OLEX2 (Dolomanov <i>et al.</i>, 2009)'
_computing_structure_solution 'SHELXTL (Sheldrick, 2008)'
_diffrn_ambient_temperature 293(2)
_diffrn_detector_area_resol_mean 16.1827
_diffrn_measured_fraction_theta_full 0.999
_diffrn_measured_fraction_theta_max 0.999
_diffrn_measurement_device_type 'Oxford Diffraction Xcalibur Sapphire3'
_diffrn_measurement_method '\w and \p scans'
_diffrn_radiation_monochromator graphite
_diffrn_radiation_type MoK\a
_diffrn_radiation_wavelength 0.71073
_diffrn_reflns_av_R_equivalents 0.0395
_diffrn_reflns_limit_h_max 15
_diffrn_reflns_limit_h_min -15
_diffrn_reflns_limit_k_max 18
_diffrn_reflns_limit_k_min -18
_diffrn_reflns_limit_l_max 24
_diffrn_reflns_limit_l_min -26
_diffrn_reflns_number 35601
_diffrn_reflns_theta_full 25.242
_diffrn_reflns_theta_max 28.000
_diffrn_reflns_theta_min 2.041
_exptl_absorpt_coefficient_mu 1.006
_exptl_absorpt_correction_T_max 0.918
_exptl_absorpt_correction_T_min 0.837
_exptl_absorpt_correction_type analytical
_exptl_absorpt_process_details '(Clark & Reid, 1995)'
_exptl_crystal_colour 'clear light green'
_exptl_crystal_density_diffrn 1.491
_exptl_crystal_description block
_exptl_crystal_F_000 944
_exptl_crystal_size_max 0.2543
_exptl_crystal_size_mid 0.1932
_exptl_crystal_size_min 0.1102
_refine_diff_density_max 0.441
_refine_diff_density_min -0.512
_refine_ls_extinction_method none
_refine_ls_goodness_of_fit_ref 1.047
_refine_ls_hydrogen_treatment constr
_refine_ls_matrix_type full
_refine_ls_number_parameters 543
_refine_ls_number_reflns 9973
_refine_ls_number_restraints 0
_refine_ls_restrained_S_all 1.047
_refine_ls_R_factor_all 0.0790
_refine_ls_R_factor_gt 0.0489
_refine_ls_shift/su_max 0.001
_refine_ls_shift/su_mean 0.000
_refine_ls_structure_factor_coef Fsqd
_refine_ls_weighting_details 'w=1/[\s^2^(Fo^2^)+(0.0706P)^2^+0.2578P] where P=(Fo^2^+2Fc^2^)/3'
_refine_ls_weighting_scheme calc
_refine_ls_wR_factor_gt 0.1277
_refine_ls_wR_factor_ref 0.1398
_reflns_number_gt 6764
_reflns_number_total 9973
_reflns_threshold_expression I>2\s(I)
_cod_data_source_file br2237sup1.cf
_cod_data_source_block I
_cod_original_cell_volume 2064.78(13)
_cod_database_code 2239265
_cod_database_fobs_code 2239265
_shelx_space_group_comment
;
The symmetry employed for this shelxl refinement is uniquely defined
by the following loop, which should always be used as a source of
symmetry information in preference to the above space-group names.
They are only intended as comments.
;
_shelxl_version_number .2013

loop_
_space_group_symop_operation_xyz
'x, y, z'
'-x, -y, -z'

loop_
_atom_site_type_symbol
_atom_site_label
_atom_site_fract_x
_atom_site_fract_y
_atom_site_fract_z
_atom_site_U_iso_or_equiv
_atom_site_adp_type
_atom_site_calc_flag
_atom_site_occupancy
Mn Mn1 0.20341(4) 0.29043(3) 0.50838(3) 0.03953(12) Uani d 1
Cu Cu1 0.72013(3) 0.78783(3) 0.01669(2) 0.04942(12) Uani d 1
Cl Cl1 0.61596(9) 0.88250(8) -0.08120(6) 0.0714(3) Uani d 1
Cl Cl2 0.00242(8) 0.27997(7) 0.62072(5) 0.0585(2) Uani d 1
O O1 0.2901(2) 0.15048(16) 0.59210(13) 0.0523(5) Uani d 1
O O2 0.3165(3) -0.03177(19) 0.62979(16) 0.0783(8) Uani d 1
O O3 0.1150(2) 0.33570(17) 0.39765(12) 0.0512(5) Uani d 1
O O4 0.0585(3) 0.2738(2) 0.30277(17) 0.0837(8) Uani d 1
O O5 0.4459(4) 0.0292(4) 0.7352(3) 0.1196(12) Uani d 1
H H5A 0.3971 0.0297 0.7047 0.179 Uiso calc 1
N N1 0.9021(2) 0.8129(2) -0.06475(14) 0.0462(6) Uani d 1
N N2 0.8308(2) 0.8280(2) 0.09067(14) 0.0448(5) Uani d 1
N N3 0.5495(2) 0.7495(2) 0.10901(16) 0.0520(6) Uani d 1
N N4 0.6926(3) 0.6098(2) 0.03421(18) 0.0630(7) Uani d 1
N N7 0.1860(2) 0.14053(18) 0.47194(14) 0.0408(5) Uani d 1
N N5 0.4197(2) 0.32798(18) 0.42308(15) 0.0430(5) Uani d 1
N N6 0.2590(2) 0.47013(18) 0.48676(14) 0.0423(5) Uani d 1
C C1 1.0019(3) 0.8371(2) -0.03370(17) 0.0403(6) Uani d 1
C C2 0.9630(3) 0.8457(2) 0.05011(16) 0.0397(6) Uani d 1
C C3 0.7928(3) 0.8376(3) 0.16789(18) 0.0533(7) Uani d 1
H H3 0.7021 0.8262 0.1963 0.064 Uiso calc 1
C C4 0.8819(4) 0.8638(3) 0.2084(2) 0.0649(9) Uani d 1
H H4 0.8511 0.8698 0.2625 0.078 Uiso calc 1
C C5 1.0152(4) 0.8804(3) 0.1673(2) 0.0593(8) Uani d 1
H H5 1.0763 0.8966 0.1940 0.071 Uiso calc 1
C C6 1.0604(3) 0.8733(2) 0.08529(18) 0.0459(7) Uani d 1
C C7 1.1967(3) 0.8916(3) 0.0360(2) 0.0555(8) Uani d 1
H H7 1.2619 0.9103 0.0588 0.067 Uiso calc 1
C C8 1.2337(3) 0.8827(3) -0.0427(2) 0.0526(7) Uani d 1
H H8 1.3236 0.8944 -0.0729 0.063 Uiso calc 1
C C9 1.1356(3) 0.8554(2) -0.08018(18) 0.0449(6) Uani d 1
C C10 1.1656(3) 0.8471(3) -0.1617(2) 0.0585(8) Uani d 1
H H10 1.2540 0.8575 -0.1947 0.070 Uiso calc 1
C C11 1.0657(3) 0.8237(3) -0.1927(2) 0.0636(9) Uani d 1
H H11 1.0852 0.8195 -0.2474 0.076 Uiso calc 1
C C12 0.9348(3) 0.8060(3) -0.1429(2) 0.0590(8) Uani d 1
H H12 0.8675 0.7888 -0.1647 0.071 Uiso calc 1
C C13 0.5034(3) 0.6408(3) 0.1362(2) 0.0540(8) Uani d 1
C C14 0.5776(3) 0.5656(3) 0.0954(2) 0.0566(8) Uani d 1
C C15 0.7615(5) 0.5422(3) -0.0057(3) 0.0823(12) Uani d 1
H H15 0.8415 0.5705 -0.0466 0.099 Uiso calc 1
C C16 0.7186(6) 0.4310(4) 0.0114(3) 0.1014(15) Uani d 1
H H16 0.7683 0.3868 -0.0188 0.122 Uiso calc 1
C C17 0.6042(5) 0.3875(4) 0.0722(3) 0.0942(14) Uani d 1
H H17 0.5753 0.3131 0.0839 0.113 Uiso calc 1
C C18 0.5297(4) 0.4535(3) 0.1174(3) 0.0728(10) Uani d 1
C C19 0.4089(4) 0.4157(4) 0.1834(3) 0.0880(14) Uani d 1
H H19 0.3766 0.3414 0.1992 0.106 Uiso calc 1
C C20 0.3403(4) 0.4854(4) 0.2233(3) 0.0819(13) Uani d 1
H H20 0.2625 0.4576 0.2665 0.098 Uiso calc 1
C C21 0.3841(3) 0.6008(3) 0.2010(2) 0.0624(9) Uani d 1
C C22 0.3149(3) 0.6773(4) 0.2377(2) 0.0698(10) Uani d 1
H H22 0.2365 0.6541 0.2811 0.084 Uiso calc 1
C C23 0.3627(3) 0.7868(4) 0.2095(2) 0.0712(10) Uani d 1
H H23 0.3172 0.8387 0.2336 0.085 Uiso calc 1
C C24 0.4799(3) 0.8202(3) 0.1446(2) 0.0607(8) Uani d 1
H H24 0.5107 0.8952 0.1253 0.073 Uiso calc 1
C C25 0.2817(3) 0.0541(2) 0.58579(18) 0.0488(7) Uani d 1
C C26 0.2221(3) 0.0444(2) 0.51651(18) 0.0453(6) Uani d 1
C C27 0.1351(3) 0.1451(2) 0.40829(18) 0.0471(7) Uani d 1
C C28 0.0989(3) 0.2606(3) 0.36521(19) 0.0500(7) Uani d 1
C C29 0.1164(3) 0.0505(3) 0.3861(2) 0.0616(9) Uani d 1
H H29 0.0815 0.0544 0.3410 0.074 Uiso calc 1
C C30 0.1507(4) -0.0504(3) 0.4324(2) 0.0682(10) Uani d 1
H H30 0.1369 -0.1156 0.4195 0.082 Uiso calc 1
C C31 0.2059(4) -0.0542(3) 0.4980(2) 0.0605(8) Uani d 1
H H31 0.2314 -0.1212 0.5288 0.073 Uiso calc 1
C C32 0.4672(3) 0.4359(2) 0.39983(16) 0.0391(6) Uani d 1
C C33 0.3820(3) 0.5109(2) 0.43562(16) 0.0374(6) Uani d 1
C C34 0.1806(3) 0.5398(3) 0.5192(2) 0.0559(8) Uani d 1
H H34 0.0954 0.5130 0.5541 0.067 Uiso calc 1
C C35 0.2213(3) 0.6513(3) 0.5028(2) 0.0601(9) Uani d 1
H H35 0.1634 0.6976 0.5265 0.072 Uiso calc 1
C C36 0.3439(3) 0.6924(2) 0.4529(2) 0.0535(8) Uani d 1
H H36 0.3719 0.7666 0.4428 0.064 Uiso calc 1
C C37 0.4295(3) 0.6222(2) 0.41604(19) 0.0440(6) Uani d 1
C C38 0.5602(3) 0.6602(3) 0.3616(2) 0.0535(8) Uani d 1
H H38 0.5915 0.7341 0.3494 0.064 Uiso calc 1
C C39 0.6397(3) 0.5895(2) 0.3272(2) 0.0562(8) Uani d 1
H H39 0.7245 0.6157 0.2915 0.067 Uiso calc 1
C C40 0.5944(3) 0.4756(2) 0.34522(19) 0.0497(7) Uani d 1
C C41 0.6731(3) 0.3983(3) 0.3127(2) 0.0627(9) Uani d 1
H H41 0.7574 0.4211 0.2751 0.075 Uiso calc 1
C C42 0.6249(3) 0.2899(3) 0.3368(2) 0.0638(9) Uani d 1
H H42 0.6763 0.2376 0.3165 0.077 Uiso calc 1
C C43 0.4988(3) 0.2581(2) 0.3919(2) 0.0537(8) Uani d 1
H H43 0.4677 0.1835 0.4079 0.064 Uiso calc 1
C C44 0.5429(6) -0.0325(7) 0.7194(4) 0.148(3) Uani d 1
H H44A 0.5849 -0.0104 0.6599 0.221 Uiso calc 1
H H44B 0.5091 -0.1093 0.7380 0.221 Uiso calc 1
H H44C 0.6074 -0.0238 0.7484 0.221 Uiso calc 1

loop_
_atom_site_aniso_label
_atom_site_aniso_U_11
_atom_site_aniso_U_22
_atom_site_aniso_U_33
_atom_site_aniso_U_12
_atom_site_aniso_U_13
_atom_site_aniso_U_23
Mn1 0.0478(2) 0.0291(2) 0.0440(2) -0.00048(16) -0.00924(18) -0.01727(17)
Cu1 0.03775(19) 0.0562(2) 0.0496(2) -0.00171(15) -0.00515(15) -0.01451(17)
Cl1 0.0576(5) 0.0819(6) 0.0751(6) 0.0079(4) -0.0284(4) -0.0149(5)
Cl2 0.0575(4) 0.0610(5) 0.0521(4) 0.0001(4) -0.0054(3) -0.0181(4)
O1 0.0729(14) 0.0371(11) 0.0513(12) 0.0012(9) -0.0191(10) -0.0178(9)
O2 0.126(2) 0.0424(13) 0.0748(17) 0.0173(13) -0.0472(16) -0.0138(12)
O3 0.0658(13) 0.0420(11) 0.0494(12) 0.0049(9) -0.0185(10) -0.0165(9)
O4 0.126(2) 0.0696(17) 0.0788(18) 0.0079(15) -0.0622(18) -0.0267(14)
O5 0.116(3) 0.146(3) 0.131(3) 0.036(2) -0.051(2) -0.078(3)
N1 0.0421(12) 0.0580(15) 0.0396(13) -0.0029(11) -0.0092(10) -0.0175(11)
N2 0.0468(13) 0.0479(14) 0.0378(12) 0.0068(10) -0.0078(10) -0.0137(10)
N3 0.0415(13) 0.0549(16) 0.0535(15) 0.0003(11) -0.0063(11) -0.0127(12)
N4 0.0590(16) 0.0509(16) 0.0680(18) 0.0048(13) -0.0024(14) -0.0145(14)
N7 0.0461(12) 0.0333(12) 0.0428(13) -0.0028(9) -0.0065(10) -0.0159(10)
N5 0.0486(13) 0.0301(11) 0.0484(13) 0.0012(9) -0.0036(10) -0.0172(10)
N6 0.0444(13) 0.0362(12) 0.0511(14) 0.0032(10) -0.0119(11) -0.0214(10)
C1 0.0395(14) 0.0398(15) 0.0412(15) 0.0024(11) -0.0097(11) -0.0124(12)
C2 0.0419(14) 0.0368(14) 0.0376(14) 0.0036(11) -0.0106(11) -0.0071(11)
C3 0.0567(18) 0.0568(19) 0.0394(16) 0.0072(14) -0.0054(13) -0.0107(14)
C4 0.083(3) 0.073(2) 0.0423(18) 0.0178(19) -0.0187(17) -0.0222(16)
C5 0.070(2) 0.067(2) 0.0500(18) 0.0124(17) -0.0298(17) -0.0186(16)
C6 0.0527(16) 0.0423(16) 0.0436(16) 0.0049(12) -0.0166(13) -0.0111(12)
C7 0.0500(17) 0.0566(19) 0.066(2) 0.0009(14) -0.0271(15) -0.0171(16)
C8 0.0407(15) 0.0582(19) 0.0575(19) -0.0012(13) -0.0098(13) -0.0184(15)
C9 0.0409(14) 0.0471(16) 0.0449(16) 0.0006(12) -0.0069(12) -0.0151(13)
C10 0.0427(16) 0.076(2) 0.0552(19) -0.0015(15) 0.0000(14) -0.0283(17)
C11 0.0574(19) 0.089(3) 0.0452(18) -0.0056(17) -0.0023(15) -0.0319(18)
C12 0.0514(18) 0.082(2) 0.0484(18) -0.0056(16) -0.0119(14) -0.0277(17)
C13 0.0430(16) 0.061(2) 0.0505(18) -0.0009(14) -0.0122(13) -0.0064(15)
C14 0.0525(18) 0.0520(19) 0.0580(19) -0.0057(14) -0.0134(15) -0.0066(15)
C15 0.089(3) 0.063(3) 0.082(3) 0.008(2) 0.001(2) -0.025(2)
C16 0.119(4) 0.062(3) 0.116(4) 0.016(3) -0.008(3) -0.038(3)
C17 0.117(4) 0.051(2) 0.113(4) 0.000(2) -0.033(3) -0.021(2)
C18 0.074(2) 0.057(2) 0.082(3) -0.0050(18) -0.028(2) -0.0056(19)
C19 0.074(3) 0.065(3) 0.103(3) -0.024(2) -0.023(2) 0.008(2)
C20 0.057(2) 0.084(3) 0.078(3) -0.021(2) -0.0114(19) 0.011(2)
C21 0.0422(16) 0.080(3) 0.0530(19) -0.0062(16) -0.0116(14) -0.0031(17)
C22 0.0420(17) 0.109(3) 0.0502(19) -0.0015(19) -0.0060(14) -0.017(2)
C23 0.0467(18) 0.105(3) 0.065(2) 0.0156(19) -0.0124(16) -0.033(2)
C24 0.0468(17) 0.068(2) 0.067(2) 0.0076(15) -0.0092(15) -0.0243(18)
C25 0.0603(18) 0.0370(16) 0.0460(16) -0.0001(13) -0.0102(14) -0.0113(13)
C26 0.0525(16) 0.0322(14) 0.0483(16) -0.0031(12) -0.0044(13) -0.0156(12)
C27 0.0487(16) 0.0457(16) 0.0505(17) -0.0043(12) -0.0094(13) -0.0233(13)
C28 0.0524(17) 0.0539(19) 0.0455(17) -0.0035(13) -0.0120(14) -0.0187(14)
C29 0.072(2) 0.061(2) 0.066(2) -0.0020(17) -0.0222(17) -0.0367(17)
C30 0.087(3) 0.048(2) 0.082(3) -0.0043(17) -0.020(2) -0.0406(18)
C31 0.075(2) 0.0398(17) 0.070(2) 0.0062(15) -0.0152(18) -0.0256(16)
C32 0.0427(14) 0.0333(14) 0.0412(15) 0.0030(11) -0.0101(11) -0.0123(11)
C33 0.0422(14) 0.0305(13) 0.0433(15) 0.0034(10) -0.0170(12) -0.0121(11)
C34 0.0482(17) 0.0492(18) 0.077(2) 0.0091(14) -0.0132(15) -0.0327(16)
C35 0.062(2) 0.0413(17) 0.087(2) 0.0153(15) -0.0195(18) -0.0363(17)
C36 0.065(2) 0.0319(15) 0.077(2) 0.0068(13) -0.0282(17) -0.0269(15)
C37 0.0508(16) 0.0335(14) 0.0558(17) 0.0045(12) -0.0239(14) -0.0171(12)
C38 0.0561(18) 0.0352(15) 0.068(2) -0.0071(13) -0.0190(15) -0.0113(14)
C39 0.0523(17) 0.0407(17) 0.066(2) -0.0086(13) -0.0045(15) -0.0110(15)
C40 0.0458(16) 0.0417(16) 0.0578(18) 0.0003(12) -0.0085(13) -0.0140(14)
C41 0.0529(18) 0.054(2) 0.068(2) 0.0017(15) 0.0075(16) -0.0197(17)
C42 0.060(2) 0.0488(19) 0.076(2) 0.0073(15) 0.0053(17) -0.0310(17)
C43 0.0583(18) 0.0336(15) 0.066(2) 0.0039(13) -0.0021(15) -0.0236(14)
C44 0.104(5) 0.229(8) 0.127(5) 0.018(5) -0.031(4) -0.080(5)

loop_
_atom_type_symbol
_atom_type_description
_atom_type_scat_dispersion_real
_atom_type_scat_dispersion_imag
_atom_type_scat_source
C C 0.0033 0.0016 'International Tables Vol C Tables 4.2.6.8 and 6.1.1.4'
H H 0.0000 0.0000 'International Tables Vol C Tables 4.2.6.8 and 6.1.1.4'
N N 0.0061 0.0033 'International Tables Vol C Tables 4.2.6.8 and 6.1.1.4'
O O 0.0106 0.0060 'International Tables Vol C Tables 4.2.6.8 and 6.1.1.4'
Cl Cl 0.1484 0.1585 'International Tables Vol C Tables 4.2.6.8 and 6.1.1.4'
Cu Cu 0.3201 1.2651 'International Tables Vol C Tables 4.2.6.8 and 6.1.1.4'
Mn Mn 0.3368 0.7283 'International Tables Vol C Tables 4.2.6.8 and 6.1.1.4'

loop_
_geom_angle_atom_site_label_1
_geom_angle_atom_site_label_2
_geom_angle_atom_site_label_3
_geom_angle
O1 Mn1 Cl2 91.88(6)
O1 Mn1 N5 84.75(8)
O3 Mn1 Cl2 99.59(6)
O3 Mn1 O1 143.98(7)
O3 Mn1 N5 92.69(8)
N7 Mn1 Cl2 104.76(6)
N7 Mn1 O1 72.07(8)
N7 Mn1 O3 72.00(8)
N7 Mn1 N5 89.93(8)
N7 Mn1 N6 155.48(9)
N5 Mn1 Cl2 163.15(6)
N6 Mn1 Cl2 95.19(6)
N6 Mn1 O1 122.07(8)
N6 Mn1 O3 90.94(8)
N6 Mn1 N5 72.98(8)
N1 Cu1 Cl1 94.39(7)
N1 Cu1 N2 80.86(9)
N1 Cu1 N4 96.83(10)
N2 Cu1 Cl1 136.84(7)
N2 Cu1 N4 114.64(10)
N3 Cu1 Cl1 93.14(8)
N3 Cu1 N1 172.42(10)
N3 Cu1 N2 94.28(10)
N3 Cu1 N4 79.84(11)
N4 Cu1 Cl1 108.52(9)
C25 O1 Mn1 118.58(19)
C28 O3 Mn1 118.40(19)
C44 O5 H5A 109.5
C1 N1 Cu1 114.18(18)
C12 N1 Cu1 127.6(2)
C12 N1 C1 118.2(2)
C2 N2 Cu1 111.40(17)
C3 N2 Cu1 131.1(2)
C3 N2 C2 117.5(3)
C13 N3 Cu1 115.5(2)
C24 N3 Cu1 125.9(2)
C24 N3 C13 118.6(3)
C14 N4 Cu1 110.1(2)
C15 N4 Cu1 132.3(3)
C15 N4 C14 117.5(3)
C26 N7 Mn1 118.99(19)
C27 N7 Mn1 119.67(18)
C27 N7 C26 121.3(2)
C32 N5 Mn1 114.83(17)
C43 N5 Mn1 127.8(2)
C43 N5 C32 117.3(2)
C33 N6 Mn1 116.78(16)
C34 N6 Mn1 125.3(2)
C34 N6 C33 117.9(2)
N1 C1 C2 116.7(2)
N1 C1 C9 122.8(3)
C9 C1 C2 120.5(2)
N2 C2 C1 116.7(2)
N2 C2 C6 123.5(3)
C6 C2 C1 119.8(2)
N2 C3 H3 118.4
N2 C3 C4 123.3(3)
C4 C3 H3 118.4
C3 C4 H4 120.6
C5 C4 C3 118.9(3)
C5 C4 H4 120.6
C4 C5 H5 119.9
C4 C5 C6 120.2(3)
C6 C5 H5 119.9
C2 C6 C7 118.5(3)
C5 C6 C2 116.6(3)
C5 C6 C7 124.9(3)
C6 C7 H7 119.0
C8 C7 C6 121.9(3)
C8 C7 H7 119.0
C7 C8 H8 119.7
C7 C8 C9 120.6(3)
C9 C8 H8 119.7
C1 C9 C8 118.9(3)
C1 C9 C10 117.2(3)
C10 C9 C8 123.9(3)
C9 C10 H10 120.1
C11 C10 C9 119.8(3)
C11 C10 H10 120.1
C10 C11 H11 120.0
C10 C11 C12 120.0(3)
C12 C11 H11 120.0
N1 C12 C11 122.0(3)
N1 C12 H12 119.0
C11 C12 H12 119.0
N3 C13 C14 118.0(3)
N3 C13 C21 122.1(3)
C21 C13 C14 119.8(3)
N4 C14 C13 116.5(3)
N4 C14 C18 123.1(3)
C18 C14 C13 120.4(3)
N4 C15 H15 118.7
N4 C15 C16 122.6(4)
C16 C15 H15 118.7
C15 C16 H16 120.2
C17 C16 C15 119.6(4)
C17 C16 H16 120.2
C16 C17 H17 119.9
C16 C17 C18 120.3(4)
C18 C17 H17 119.9
C14 C18 C19 118.3(4)
C17 C18 C14 116.9(4)
C17 C18 C19 124.8(4)
C18 C19 H19 119.2
C20 C19 C18 121.5(4)
C20 C19 H19 119.2
C19 C20 H20 119.1
C19 C20 C21 121.7(4)
C21 C20 H20 119.1
C13 C21 C20 118.2(4)
C22 C21 C13 117.6(3)
C22 C21 C20 124.2(3)
C21 C22 H22 120.2
C23 C22 C21 119.6(3)
C23 C22 H22 120.2
C22 C23 H23 120.3
C22 C23 C24 119.5(4)
C24 C23 H23 120.3
N3 C24 C23 122.6(3)
N3 C24 H24 118.7
C23 C24 H24 118.7
O1 C25 C26 115.4(2)
O2 C25 O1 126.6(3)
O2 C25 C26 118.0(3)
N7 C26 C25 114.6(2)
N7 C26 C31 120.7(3)
C31 C26 C25 124.7(3)
N7 C27 C28 114.2(2)
N7 C27 C29 121.2(3)
C29 C27 C28 124.6(3)
O3 C28 C27 115.6(3)
O4 C28 O3 125.8(3)
O4 C28 C27 118.6(3)
C27 C29 H29 120.7
C27 C29 C30 118.5(3)
C30 C29 H29 120.7
C29 C30 H30 120.0
C29 C30 C31 119.9(3)
C31 C30 H30 120.0
C26 C31 C30 118.4(3)
C26 C31 H31 120.8
C30 C31 H31 120.8
N5 C32 C33 117.1(2)
N5 C32 C40 123.0(2)
C40 C32 C33 119.9(2)
N6 C33 C32 118.2(2)
N6 C33 C37 122.9(2)
C37 C33 C32 118.9(2)
N6 C34 H34 118.8
N6 C34 C35 122.4(3)
C35 C34 H34 118.8
C34 C35 H35 119.9
C36 C35 C34 120.3(3)
C36 C35 H35 119.9
C35 C36 H36 120.3
C35 C36 C37 119.4(3)
C37 C36 H36 120.3
C33 C37 C36 117.2(3)
C33 C37 C38 120.2(3)
C36 C37 C38 122.6(3)
C37 C38 H38 119.7
C39 C38 C37 120.6(3)
C39 C38 H38 119.7
C38 C39 H39 119.6
C38 C39 C40 120.8(3)
C40 C39 H39 119.6
C32 C40 C39 119.5(3)
C32 C40 C41 117.2(3)
C41 C40 C39 123.2(3)
C40 C41 H41 120.4
C42 C41 C40 119.3(3)
C42 C41 H41 120.4
C41 C42 H42 120.3
C41 C42 C43 119.4(3)
C43 C42 H42 120.3
N5 C43 C42 123.7(3)
N5 C43 H43 118.2
C42 C43 H43 118.2
O5 C44 H44A 109.5
O5 C44 H44B 109.5
O5 C44 H44C 109.5
H44A C44 H44B 109.5
H44A C44 H44C 109.5
H44B C44 H44C 109.5

loop_
_geom_bond_atom_site_label_1
_geom_bond_atom_site_label_2
_geom_bond_distance
Mn1 Cl2 2.4185(9)
Mn1 O1 2.266(2)
Mn1 O3 2.257(2)
Mn1 N7 2.173(2)
Mn1 N5 2.302(2)
Mn1 N6 2.230(2)
Cu1 Cl1 2.2775(9)
Cu1 N1 1.998(2)
Cu1 N2 2.090(2)
Cu1 N3 1.997(2)
Cu1 N4 2.174(3)
O1 C25 1.250(3)
O2 C25 1.234(3)
O3 C28 1.261(4)
O4 C28 1.224(4)
O5 H5A 0.8200
O5 C44 1.281(6)
N1 C1 1.359(3)
N1 C12 1.330(4)
N2 C2 1.353(3)
N2 C3 1.328(4)
N3 C13 1.352(4)
N3 C24 1.324(4)
N4 C14 1.362(4)
N4 C15 1.330(5)
N7 C26 1.335(3)
N7 C27 1.326(4)
N5 C32 1.352(3)
N5 C43 1.325(3)
N6 C33 1.351(3)
N6 C34 1.328(4)
C1 C2 1.432(4)
C1 C9 1.390(4)
C2 C6 1.402(4)
C3 H3 0.9300
C3 C4 1.390(5)
C4 H4 0.9300
C4 C5 1.364(5)
C5 H5 0.9300
C5 C6 1.399(4)
C6 C7 1.426(4)
C7 H7 0.9300
C7 C8 1.349(4)
C8 H8 0.9300
C8 C9 1.434(4)
C9 C10 1.394(4)
C10 H10 0.9300
C10 C11 1.355(5)
C11 H11 0.9300
C11 C12 1.383(4)
C12 H12 0.9300
C13 C14 1.436(5)
C13 C21 1.411(4)
C14 C18 1.403(5)
C15 H15 0.9300
C15 C16 1.391(6)
C16 H16 0.9300
C16 C17 1.353(6)
C17 H17 0.9300
C17 C18 1.391(6)
C18 C19 1.428(6)
C19 H19 0.9300
C19 C20 1.350(6)
C20 H20 0.9300
C20 C21 1.430(6)
C21 C22 1.391(5)
C22 H22 0.9300
C22 C23 1.366(5)
C23 H23 0.9300
C23 C24 1.388(5)
C24 H24 0.9300
C25 C26 1.518(4)
C26 C31 1.386(4)
C27 C28 1.513(4)
C27 C29 1.379(4)
C29 H29 0.9300
C29 C30 1.382(5)
C30 H30 0.9300
C30 C31 1.387(5)
C31 H31 0.9300
C32 C33 1.441(4)
C32 C40 1.400(4)
C33 C37 1.399(4)
C34 H34 0.9300
C34 C35 1.389(4)
C35 H35 0.9300
C35 C36 1.343(5)
C36 H36 0.9300
C36 C37 1.406(4)
C37 C38 1.425(4)
C38 H38 0.9300
C38 C39 1.359(4)
C39 H39 0.9300
C39 C40 1.427(4)
C40 C41 1.406(4)
C41 H41 0.9300
C41 C42 1.358(5)
C42 H42 0.9300
C42 C43 1.381(4)
C43 H43 0.9300
C44 H44A 0.9600
C44 H44B 0.9600
C44 H44C 0.9600

loop_
_geom_hbond_atom_site_label_D
_geom_hbond_atom_site_label_H
_geom_hbond_atom_site_label_A
_geom_hbond_site_symmetry_A
_geom_hbond_distance_DH
_geom_hbond_distance_HA
_geom_hbond_distance_DA
_geom_hbond_angle_DHA
C22 H22 Cl2 2_566 0.93 2.87 3.683(4) 146.6
C34 H34 Cl2 . 0.93 2.88 3.492(3) 124.4
C30 H30 Cl2 2_556 0.93 2.87 3.751(3) 157.9
C44 H44C Cl1 1_546 0.96 2.86 3.574(6) 132.4
O5 H5A O2 . 0.82 2.03 2.798(5) 154.9
C20 H20 O3 . 0.93 2.45 3.337(4) 159.1
